data_1532397
loop_
_publ_author_name
'Yang, H.F.'
'Liu, G.Y.'
'Rao, G.-H.'
'Feng, X.M.'
'Liu, W.F.'
'Ouyang, Z.W.'
'Chu, W.G.'
'Liang, J.K.'

_publ_section_title
;
 Crystal structure and phase relationships in the pseudobinary system (Nd5
 Si4) - (Nd5 Ge4)
;
_journal_name_full 'Journal of Alloys Compd.'
_journal_page_first 190
_journal_page_last 196
_journal_volume 346
_journal_year 2002
_chemical_formula_sum 'Ge2 Nd5 Si2'
_chemical_name_systematic 'Nd5 (Si2 Ge2)'
_space_group_IT_number 14
_symmetry_space_group_name_Hall '-P 2ac'
_symmetry_space_group_name_H-M 'P 1 1 21/a'
_cell_angle_alpha 90
_cell_angle_beta 90
_cell_angle_gamma 93.6
_cell_formula_units_Z 4
_cell_length_a 7.7674
_cell_length_b 15.1133
_cell_length_c 7.9409
_cell_volume 930.351
_citation_journal_id_ASTM JALCEU
_cod_data_source_file Yang_JALCEU_2002_565.cif
_cod_data_source_block Ge2Nd5Si2
_cod_original_cell_volume 930.3511
_cod_original_sg_symbol_Hall '-P 2ybc (z,x,y)'
_cod_database_code 1532397

loop_
_symmetry_equiv_pos_as_xyz
x,y,z
-x+1/2,-y,z+1/2
-x,-y,-z
x-1/2,y,-z-1/2

loop_
_atom_site_label
_atom_site_type_symbol
_atom_site_fract_x
_atom_site_fract_y
_atom_site_fract_z
_atom_site_occupancy
_atom_site_U_iso_or_equiv
Nd3 Nd 0.0196 0.3976 0.1818 1 0.0
Si2 Si 0.9471 0.2563 0.8991 0.5 0.0
Si1 Si 0.1988 0.25 0.3696 0.5 0.0
Nd5 Nd 0.3256 0.6223 0.1787 1 0.0
Nd1 Nd 0.3377 0.2476 0.0041 1 0.0
Ge1 Ge 0.1988 0.25 0.3696 0.5 0.0
Si4 Si 0.146 0.5587 0.468 0.5 0.0
Si3 Si 0.2059 0.9616 0.4771 0.5 0.0
Ge4 Ge 0.146 0.5587 0.468 0.5 0.0
Nd2 Nd -0.004 0.1001 0.1799 1 0.0
Ge3 Ge 0.2059 0.9616 0.4771 0.5 0.0
Ge2 Ge 0.9471 0.2563 0.8991 0.5 0.0
Nd4 Nd 0.3669 0.8834 0.1665 1 0.0
